data_4028352
loop_
_publ_author_name
'Thierry Brotin'
'Dominique Cavagnat'
'Erwann Jeanneau'
'Thierry Buffeteau'

_publ_section_title
;
 Synthesis of Highly Substituted Cryptophane Derivatives
;
_journal_name_full 'Journal of Organic Chemistry'
_journal_page_first 6143
_journal_page_last 6153
_journal_paper_doi 10.1021/jo4007738
_journal_volume 78
_journal_year 2013
_chemical_formula_moiety 'C48 H56 O12'
_chemical_formula_sum 'C48 H56 O12'
_chemical_formula_weight 824.96
_space_group_IT_number 2
_symmetry_cell_setting triclinic
_symmetry_space_group_name_Hall '-P 1'
_symmetry_space_group_name_H-M 'P -1'
_atom_sites_solution_hydrogens difmap
_atom_sites_solution_primary direct
_cell_angle_alpha 93.162(4)
_cell_angle_beta 93.844(5)
_cell_angle_gamma 90.531(5)
_cell_formula_units_Z 2
_cell_length_a 7.7696(4)
_cell_length_b 12.8766(7)
_cell_length_c 21.5060(10)
_cell_measurement_reflns_used 11330
_cell_measurement_temperature 100
_cell_measurement_theta_max 66.7984
_cell_measurement_theta_min 3.4350
_cell_volume 2143.30(19)
_computing_cell_refinement
;
CrysAlisPro, Agilent Technologies,
Version 1.171.35.21c (release 23-05-2012 CrysAlis171 .NET)
(compiled May 23 2012,12:53:54)
;
_computing_data_collection
;
CrysAlisPro, Agilent Technologies,
Version 1.171.35.21c (release 23-05-2012 CrysAlis171 .NET)
(compiled May 23 2012,12:53:54)
;
_computing_data_reduction
;
CrysAlisPro, Agilent Technologies,
Version 1.171.35.21c (release 23-05-2012 CrysAlis171 .NET)
(compiled May 23 2012,12:53:54)
;
_computing_molecular_graphics 'CAMERON (Watkin et al., 1996)'
_computing_publication_material 'CRYSTALS (Betteridge et al., 2003)'
_computing_structure_refinement 'CRYSTALS (Betteridge et al., 2003)'
_computing_structure_solution 'SIR97 (Altomare et al., 1999)'
_diffrn_ambient_temperature 100
_diffrn_detector_area_resol_mean 10.4678
_diffrn_measured_fraction_theta_full 0.994
_diffrn_measured_fraction_theta_max 0.992
_diffrn_measurement_device_type 'Xcalibur, Atlas, Gemini ultra'
_diffrn_measurement_method \w
_diffrn_radiation_monochromator mirror
_diffrn_radiation_source 'Enhance Ultra (Cu) x-ray Source'
_diffrn_radiation_type 'Cu K\a'
_diffrn_radiation_wavelength 1.5418
_diffrn_reflns_av_R_equivalents 0.038
_diffrn_reflns_limit_h_max 8
_diffrn_reflns_limit_h_min -9
_diffrn_reflns_limit_k_max 15
_diffrn_reflns_limit_k_min -14
_diffrn_reflns_limit_l_max 25
_diffrn_reflns_limit_l_min -25
_diffrn_reflns_number 31262
_diffrn_reflns_theta_full 66.844
_diffrn_reflns_theta_max 66.907
_diffrn_reflns_theta_min 3.438
_diffrn_standards_number 0
_exptl_absorpt_coefficient_mu 0.747
_exptl_absorpt_correction_T_max 0.956
_exptl_absorpt_correction_T_min 0.690
_exptl_absorpt_correction_type analytical
_exptl_absorpt_process_details
;
CrysAlisPro, Agilent Technologies,
Version 1.171.35.21c (release 23-05-2012 CrysAlis171 .NET)
(compiled May 23 2012,12:53:54)
Analytical numeric absorption correction using a multifaceted crystal
            model based on expressions derived by R.C. Clark & J.S. Reid.
(Clark, R. C. & Reid, J. S. (1995). Acta Cryst. A51, 887-897)
;
_exptl_crystal_colour colorless
_exptl_crystal_density_diffrn 1.278
_exptl_crystal_description needle
_exptl_crystal_F_000 880
_exptl_crystal_size_max 0.733
_exptl_crystal_size_mid 0.090
_exptl_crystal_size_min 0.062
_refine_diff_density_max 0.58
_refine_diff_density_min -0.29
_refine_ls_extinction_method none
_refine_ls_goodness_of_fit_ref 1.0325
_refine_ls_hydrogen_treatment constr
_refine_ls_matrix_type full
_refine_ls_number_parameters 550
_refine_ls_number_reflns 7573
_refine_ls_number_restraints 7
_refine_ls_R_factor_all 0.0508
_refine_ls_R_factor_gt 0.0434
_refine_ls_shift/su_max 0.0003527
_refine_ls_shift/su_mean 0.0000334
_refine_ls_structure_factor_coef Fsqd
_refine_ls_weighting_details
;
 Method, part 1, Chebychev polynomial, (Watkin, 1994, Prince, 1982) 
 [weight] = 1.0/[A~0~*T~0~(x)+A~1~*T~1~(x) ... +A~n-1~]*T~n-1~(x)] 
 where A~i~ are the Chebychev coefficients listed below and x= Fcalc/Fmax 
 Method = Robust Weighting (Prince, 1982) 
 W = [weight] * [1-(deltaF/6*sigmaF)^2^]^2^ 
 A~i~ are: 
 795. 0.120E+04 593. 137. 
;
_refine_ls_weighting_scheme calc
_refine_ls_wR_factor_all 0.0799
_refine_ls_wR_factor_gt 0.0736
_refine_ls_wR_factor_ref 0.0799
_reflns_limit_h_max 9
_reflns_limit_h_min -9
_reflns_limit_k_max 15
_reflns_limit_k_min -15
_reflns_limit_l_max 25
_reflns_limit_l_min 0
_reflns_number_gt 6433
_reflns_number_total 7573
_reflns_threshold_expression I>2.0\s(I)
_oxford_diffrn_Wilson_B_factor 2.41
_oxford_diffrn_Wilson_scale 0.05
_oxford_refine_ls_r_factor_ref 0.0508
_oxford_refine_ls_scale 4.95(4)
_oxford_reflns_number_all 7573
_oxford_reflns_threshold_expression_ref I>-10.0\s(I)
_cod_data_source_file jo4007738_si_001_1.cif
_cod_data_source_block 5
_cod_original_sg_symbol_H-M 'P -1 '
_cod_database_code 4028352

loop_
_symmetry_equiv_pos_as_xyz
x,y,z
-x,-y,-z

loop_
_atom_site_label
_atom_site_type_symbol
_atom_site_fract_x
_atom_site_fract_y
_atom_site_fract_z
_atom_site_U_iso_or_equiv
_atom_site_occupancy
_atom_site_adp_type
_atom_site_refinement_flags_posn
_atom_site_refinement_flags_adp
_atom_site_disorder_assembly
_atom_site_disorder_group
O1 O 0.67365(17) 0.67952(10) 0.33956(6) 0.0248 1.0000 Uani . . . .
C2 C 0.7718(2) 0.59796(14) 0.36055(8) 0.0221 1.0000 Uani . . . .
C3 C 0.9274(2) 0.57503(14) 0.33477(8) 0.0236 1.0000 Uani . . . .
O4 O 0.97803(17) 0.62983(10) 0.28552(6) 0.0274 1.0000 Uani . . . .
C5 C 1.1278(3) 0.69551(17) 0.30066(10) 0.0342 1.0000 Uani . . . .
C6 C 1.0971(3) 0.78117(17) 0.34701(11) 0.0397 1.0000 Uani . . . .
C7 C 1.2096(4) 0.80931(19) 0.39316(12) 0.0488 1.0000 Uani . . . .
H71 H 1.1812 0.8647 0.4221 0.0595 1.0000 Uiso R . . .
H72 H 1.3156 0.7730 0.3989 0.0604 1.0000 Uiso R . . .
H61 H 0.9926 0.8170 0.3413 0.0484 1.0000 Uiso R . . .
H52 H 1.2292 0.6526 0.3171 0.0408 1.0000 Uiso R . . .
H51 H 1.1556 0.7262 0.2610 0.0410 1.0000 Uiso R . . .
C8 C 1.0250(2) 0.49230(14) 0.35674(9) 0.0241 1.0000 Uani . . . .
O9 O 1.17181(17) 0.47063(10) 0.32678(6) 0.0297 1.0000 Uani . . . .
C10 C 1.2549(3) 0.37441(16) 0.33918(10) 0.0324 1.0000 Uani . . . .
H102 H 1.3465 0.3665 0.3104 0.0486 1.0000 Uiso R . . .
H101 H 1.3049 0.3749 0.3830 0.0481 1.0000 Uiso R . . .
H103 H 1.1723 0.3163 0.3310 0.0483 1.0000 Uiso R . . .
C11 C 0.9702(2) 0.43905(14) 0.40624(9) 0.0241 1.0000 Uani . . . .
C12 C 0.8153(2) 0.46372(14) 0.43294(8) 0.0225 1.0000 Uani . . . .
C13 C 0.7123(2) 0.54279(14) 0.40908(8) 0.0217 1.0000 Uani . . . .
C14 C 0.5378(2) 0.56861(14) 0.43280(8) 0.0222 1.0000 Uani . . . .
C15 C 0.5335(2) 0.65616(14) 0.48347(8) 0.0216 1.0000 Uani . . . .
C16 C 0.3919(2) 0.66669(14) 0.52048(8) 0.0219 1.0000 Uani . . . .
C17 C 0.2341(2) 0.59516(14) 0.51138(8) 0.0226 1.0000 Uani . . . .
H171 H 0.1356 0.6361 0.4988 0.0272 1.0000 Uiso R . . .
H172 H 0.2502 0.5428 0.4775 0.0260 1.0000 Uiso R . . .
C18 C 0.3921(2) 0.75039(14) 0.56458(8) 0.0233 1.0000 Uani . . . .
O19 O 0.25078(17) 0.76494(10) 0.59974(6) 0.0262 1.0000 Uani . . . .
C20 C 0.2840(3) 0.74288(16) 0.66428(9) 0.0316 1.0000 Uani . . . .
H201 H 0.1796 0.7542 0.6857 0.0462 1.0000 Uiso R . . .
H203 H 0.3773 0.7873 0.6842 0.0464 1.0000 Uiso R . . .
H202 H 0.3173 0.6700 0.6681 0.0460 1.0000 Uiso R . . .
C21 C 0.5259(3) 0.82348(14) 0.57161(8) 0.0239 1.0000 Uani . . . .
O22 O 0.52230(18) 0.90401(10) 0.61658(6) 0.0281 1.0000 Uani . . . .
C23 C 0.4399(3) 0.99492(15) 0.59443(10) 0.0333 1.0000 Uani . . . .
C24 C 0.4095(3) 1.06821(17) 0.64852(11) 0.0387 1.0000 Uani . . . .
C25 C 0.4385(3) 1.04823(19) 0.70728(11) 0.0452 1.0000 Uani . . . .
H251 H 0.4166 1.0996 0.7394 0.0541 1.0000 Uiso R . . .
H252 H 0.4814 0.9829 0.7200 0.0541 1.0000 Uiso R . . .
H241 H 0.3634 1.1337 0.6382 0.0459 1.0000 Uiso R . . .
H232 H 0.5146 1.0284 0.5666 0.0396 1.0000 Uiso R . . .
H231 H 0.3308 0.9752 0.5696 0.0402 1.0000 Uiso R . . .
C26 C 0.6651(3) 0.81258(14) 0.53438(9) 0.0253 1.0000 Uani . . . .
C27 C 0.6687(2) 0.72847(14) 0.49100(9) 0.0239 1.0000 Uani . . . .
H271 H 0.7625 0.7201 0.4653 0.0283 1.0000 Uiso R . . .
O28 O 0.78999(18) 0.88870(11) 0.54295(7) 0.0327 1.0000 Uani D . . .
C29 C 0.9427(3) 0.8707(2) 0.51145(13) 0.0354 0.8484 Uani . U 1 1
C30 C 0.9588(12) 0.8650(12) 0.5605(7) 0.0402 0.1516 Uani D U 1 2
H291 H 1.0228 0.9278 0.5245 0.0522 0.8484 Uiso R . 1 1
H292 H 0.9975 0.8046 0.5220 0.0523 0.8484 Uiso R . 1 1
H301 H 0.9997 0.8108 0.5327 0.0599 0.1516 Uiso R . 1 2
H302 H 1.0305 0.9260 0.5596 0.0599 0.1516 Uiso R . 1 2
H303 H 0.9632 0.8415 0.6022 0.0599 0.1516 Uiso R . 1 2
H293 H 0.9166 0.8709 0.4656 0.0521 0.8484 Uiso R . 1 1
H141 H 0.4912 0.5044 0.4487 0.0264 1.0000 Uiso R . . .
H142 H 0.4596 0.5881 0.3970 0.0263 1.0000 Uiso R . . .
H111 H 1.0366 0.3841 0.4220 0.0280 1.0000 Uiso R . . .
C31 C 0.5890(3) 0.65817(16) 0.27866(9) 0.0304 1.0000 Uani . . . .
H311 H 0.5170 0.7188 0.2683 0.0447 1.0000 Uiso R . . .
H312 H 0.5167 0.5953 0.2787 0.0456 1.0000 Uiso R . . .
H313 H 0.6736 0.6474 0.2472 0.0458 1.0000 Uiso R . . .
O32 O -0.24771(18) 0.34728(10) 0.15295(6) 0.0285 1.0000 Uani . . . .
C33 C -0.1020(3) 0.33263(14) 0.11990(9) 0.0258 1.0000 Uani . . . .
C34 C -0.1027(3) 0.36984(14) 0.05999(9) 0.0238 1.0000 Uani . . . .
C35 C 0.0410(3) 0.34767(14) 0.02509(9) 0.0243 1.0000 Uani . . . .
C36 C 0.0430(2) 0.38058(15) -0.04175(8) 0.0243 1.0000 Uani . . . .
C37 C 0.2170(2) 0.38394(15) -0.06918(8) 0.0239 1.0000 Uani . . . .
C38 C 0.2815(3) 0.29338(15) -0.09797(9) 0.0264 1.0000 Uani . . . .
O39 O 0.18621(19) 0.20247(10) -0.09713(7) 0.0336 1.0000 Uani . . . .
C40 C 0.1136(3) 0.1649(2) -0.15688(12) 0.0534 1.0000 Uani . . . .
H403 H 0.0358 0.1065 -0.1526 0.0790 1.0000 Uiso R . . .
H402 H 0.2012 0.1453 -0.1862 0.0802 1.0000 Uiso R . . .
H401 H 0.0408 0.2201 -0.1745 0.0792 1.0000 Uiso R . . .
C41 C 0.4389(3) 0.29234(15) -0.12518(9) 0.0265 1.0000 Uani . . . .
O42 O 0.49222(19) 0.20190(11) -0.15533(6) 0.0323 1.0000 Uani . . . .
C43 C 0.6432(3) 0.15419(18) -0.12702(11) 0.0433 1.0000 Uani . . . .
C44 C 0.6227(4) 0.12142(19) -0.06306(13) 0.0507 1.0000 Uani . . . .
C45 C 0.7453(4) 0.1271(2) -0.01720(14) 0.0615 1.0000 Uani . . . .
H451 H 0.8586 0.1597 -0.0227 0.0753 1.0000 Uiso R . . .
H452 H 0.7411 0.0949 0.0271 0.0735 1.0000 Uiso R . . .
H441 H 0.5074 0.0953 -0.0558 0.0608 1.0000 Uiso R . . .
H431 H 0.7454 0.2021 -0.1272 0.0522 1.0000 Uiso R . . .
H432 H 0.6606 0.0878 -0.1538 0.0516 1.0000 Uiso R . . .
C46 C 0.5323(3) 0.38527(15) -0.12589(8) 0.0254 1.0000 Uani . . . .
O47 O 0.68093(18) 0.37953(11) -0.15697(6) 0.0296 1.0000 Uani . . . .
C48 C 0.7631(3) 0.47633(16) -0.16811(10) 0.0319 1.0000 Uani . . . .
H483 H 0.8590 0.4603 -0.1937 0.0470 1.0000 Uiso R . . .
H482 H 0.8078 0.5128 -0.1292 0.0462 1.0000 Uiso R . . .
H481 H 0.6820 0.5221 -0.1903 0.0471 1.0000 Uiso R . . .
C49 C 0.4719(3) 0.47510(15) -0.09665(8) 0.0251 1.0000 Uani . . . .
C50 C 0.3161(2) 0.47543(15) -0.06772(8) 0.0238 1.0000 Uani . . . .
C51 C 0.2620(2) 0.57568(14) -0.03352(8) 0.0245 1.0000 Uani . . . .
H511 H 0.3590 0.6248 -0.0330 0.0287 1.0000 Uiso R . . .
H512 H 0.2465 0.5606 0.0102 0.0285 1.0000 Uiso R . . .
H491 H 0.5363 0.5372 -0.0962 0.0290 1.0000 Uiso R . . .
H362 H -0.0085 0.4501 -0.0449 0.0283 1.0000 Uiso R . . .
H361 H -0.0323 0.3334 -0.0679 0.0282 1.0000 Uiso R . . .
C52 C 0.1795(3) 0.29262(15) 0.05082(9) 0.0274 1.0000 Uani . . . .
C53 C 0.1780(3) 0.25681(15) 0.11035(9) 0.0288 1.0000 Uani . . . .
C54 C 0.0338(3) 0.27618(15) 0.14496(9) 0.0283 1.0000 Uani . . . .
O55 O 0.0298(2) 0.24148(11) 0.20437(6) 0.0339 1.0000 Uani . . . .
C56 C 0.0073(3) 0.13055(16) 0.20679(10) 0.0403 1.0000 Uani . . . .
C57 C 0.1144(3) 0.09580(18) 0.26146(13) 0.0478 1.0000 Uani . . . .
C58 C 0.0538(4) 0.0470(2) 0.30684(13) 0.0618 1.0000 Uani . . . .
H581 H 0.1322 0.0286 0.3416 0.0744 1.0000 Uiso R . . .
H582 H -0.0696 0.0275 0.3042 0.0737 1.0000 Uiso R . . .
H571 H 0.2356 0.1133 0.2620 0.0577 1.0000 Uiso R . . .
H561 H -0.1158 0.1148 0.2104 0.0469 1.0000 Uiso R . . .
H562 H 0.0433 0.0950 0.1684 0.0473 1.0000 Uiso R . . .
O59 O 0.3067(2) 0.20161(12) 0.13920(7) 0.0380 1.0000 Uani . . . .
C60 C 0.4476(3) 0.17098(18) 0.10342(11) 0.0405 1.0000 Uani . . . .
H603 H 0.5244 0.1279 0.1303 0.0609 1.0000 Uiso R . . .
H601 H 0.5120 0.2328 0.0913 0.0600 1.0000 Uiso R . . .
H602 H 0.4030 0.1292 0.0648 0.0602 1.0000 Uiso R . . .
H521 H 0.2755 0.2786 0.0266 0.0320 1.0000 Uiso R . . .
C61 C -0.2201(3) 0.41924(16) 0.20643(9) 0.0326 1.0000 Uani . . . .
H611 H -0.3264 0.4221 0.2272 0.0478 1.0000 Uiso R . . .
H612 H -0.1241 0.3957 0.2348 0.0479 1.0000 Uiso R . . .
H613 H -0.1922 0.4883 0.1926 0.0483 1.0000 Uiso R . . .

loop_
_atom_site_aniso_label
_atom_site_aniso_U_11
_atom_site_aniso_U_22
_atom_site_aniso_U_33
_atom_site_aniso_U_23
_atom_site_aniso_U_13
_atom_site_aniso_U_12
O1 0.0324(7) 0.0207(7) 0.0220(7) 0.0015(5) 0.0067(5) 0.0052(5)
C2 0.0293(10) 0.0167(9) 0.0204(9) -0.0013(7) 0.0050(8) 0.0025(7)
C3 0.0298(10) 0.0224(9) 0.0194(9) 0.0011(7) 0.0083(8) 0.0003(8)
O4 0.0320(8) 0.0279(7) 0.0239(7) 0.0040(6) 0.0112(6) 0.0002(6)
C5 0.0338(11) 0.0345(12) 0.0360(12) 0.0087(9) 0.0109(9) -0.0033(9)
C6 0.0361(12) 0.0309(12) 0.0529(14) 0.0019(10) 0.0097(11) -0.0036(10)
C7 0.0583(16) 0.0395(14) 0.0488(15) 0.0043(11) 0.0041(12) -0.0077(12)
C8 0.0246(10) 0.0238(10) 0.0244(10) -0.0019(8) 0.0078(8) 0.0019(8)
O9 0.0289(7) 0.0298(7) 0.0325(8) 0.0055(6) 0.0144(6) 0.0083(6)
C10 0.0326(11) 0.0292(11) 0.0372(12) 0.0030(9) 0.0147(9) 0.0093(9)
C11 0.0282(10) 0.0209(9) 0.0239(10) 0.0009(7) 0.0064(8) 0.0033(8)
C12 0.0277(10) 0.0191(9) 0.0212(9) -0.0011(7) 0.0066(8) 0.0003(8)
C13 0.0273(10) 0.0181(9) 0.0202(9) -0.0026(7) 0.0071(7) 0.0014(7)
C14 0.0273(10) 0.0190(9) 0.0211(9) -0.0001(7) 0.0076(8) 0.0021(7)
C15 0.0292(10) 0.0179(9) 0.0185(9) 0.0019(7) 0.0057(7) 0.0046(8)
C16 0.0279(10) 0.0184(9) 0.0203(9) 0.0039(7) 0.0060(7) 0.0043(7)
C17 0.0270(10) 0.0211(9) 0.0204(9) 0.0007(7) 0.0072(7) 0.0036(8)
C18 0.0287(10) 0.0214(9) 0.0210(9) 0.0029(7) 0.0090(8) 0.0064(8)
O19 0.0311(7) 0.0258(7) 0.0227(7) -0.0004(5) 0.0108(6) 0.0073(6)
C20 0.0411(12) 0.0336(11) 0.0212(10) 0.0002(8) 0.0112(9) 0.0026(9)
C21 0.0324(11) 0.0194(9) 0.0199(9) -0.0025(7) 0.0046(8) 0.0046(8)
O22 0.0378(8) 0.0213(7) 0.0250(7) -0.0054(5) 0.0051(6) 0.0057(6)
C23 0.0414(12) 0.0219(10) 0.0364(12) -0.0023(9) 0.0040(9) 0.0064(9)
C24 0.0423(13) 0.0242(11) 0.0498(14) -0.0079(10) 0.0119(11) 0.0037(9)
C25 0.0571(16) 0.0354(13) 0.0436(14) -0.0136(10) 0.0214(12) -0.0018(11)
C26 0.0296(10) 0.0211(9) 0.0256(10) 0.0008(8) 0.0042(8) 0.0003(8)
C27 0.0277(10) 0.0225(9) 0.0222(9) 0.0005(7) 0.0079(8) 0.0030(8)
O28 0.0318(8) 0.0265(7) 0.0392(8) -0.0081(6) 0.0086(6) -0.0037(6)
C29 0.0295(13) 0.0301(13) 0.0470(16) -0.0016(12) 0.0085(12) -0.0022(10)
C30 0.039(6) 0.043(6) 0.040(7) 0.005(6) 0.004(6) -0.004(6)
C31 0.0337(11) 0.0338(11) 0.0240(10) -0.0001(8) 0.0045(8) 0.0058(9)
O32 0.0366(8) 0.0265(7) 0.0239(7) -0.0019(5) 0.0150(6) -0.0039(6)
C33 0.0337(11) 0.0206(9) 0.0240(10) -0.0027(7) 0.0118(8) -0.0046(8)
C34 0.0317(10) 0.0191(9) 0.0208(9) -0.0037(7) 0.0085(8) -0.0045(8)
C35 0.0332(11) 0.0197(9) 0.0204(9) -0.0028(7) 0.0083(8) -0.0054(8)
C36 0.0303(10) 0.0239(10) 0.0190(9) -0.0017(7) 0.0076(8) -0.0037(8)
C37 0.0289(10) 0.0259(10) 0.0174(9) -0.0010(7) 0.0072(8) -0.0024(8)
C38 0.0335(11) 0.0250(10) 0.0209(9) -0.0029(8) 0.0077(8) -0.0059(8)
O39 0.0413(9) 0.0250(7) 0.0353(8) -0.0067(6) 0.0164(7) -0.0090(6)
C40 0.0520(16) 0.0599(17) 0.0468(15) -0.0238(13) 0.0180(12) -0.0258(13)
C41 0.0334(11) 0.0254(10) 0.0208(9) -0.0047(8) 0.0084(8) -0.0010(8)
O42 0.0378(8) 0.0287(7) 0.0309(8) -0.0086(6) 0.0134(6) -0.0017(6)
C43 0.0464(14) 0.0324(12) 0.0512(15) -0.0064(10) 0.0100(11) 0.0052(10)
C44 0.0588(17) 0.0381(14) 0.0570(16) 0.0042(12) 0.0140(13) 0.0061(12)
C45 0.075(2) 0.0511(17) 0.0578(18) -0.0016(13) 0.0007(15) -0.0028(15)
C46 0.0282(10) 0.0304(10) 0.0182(9) -0.0008(8) 0.0087(8) -0.0014(8)
O47 0.0303(7) 0.0298(7) 0.0297(7) -0.0046(6) 0.0148(6) -0.0048(6)
C48 0.0349(11) 0.0329(11) 0.0289(11) -0.0022(9) 0.0136(9) -0.0070(9)
C49 0.0294(10) 0.0257(10) 0.0206(9) 0.0001(8) 0.0060(8) -0.0045(8)
C50 0.0297(10) 0.0244(10) 0.0174(9) -0.0011(7) 0.0057(8) -0.0006(8)
C51 0.0300(10) 0.0244(10) 0.0197(9) -0.0018(7) 0.0089(8) -0.0041(8)
C52 0.0339(11) 0.0239(10) 0.0251(10) -0.0031(8) 0.0116(8) -0.0019(8)
C53 0.0380(12) 0.0220(10) 0.0270(10) 0.0002(8) 0.0073(9) 0.0010(8)
C54 0.0439(12) 0.0217(10) 0.0205(10) 0.0011(8) 0.0097(9) -0.0028(9)
O55 0.0543(10) 0.0259(7) 0.0232(7) 0.0049(6) 0.0127(7) 0.0034(7)
C56 0.0612(16) 0.0270(11) 0.0347(12) 0.0061(9) 0.0158(11) 0.0000(10)
C57 0.0453(14) 0.0338(13) 0.0653(17) 0.0139(12) 0.0022(12) 0.0037(11)
C58 0.084(2) 0.0459(16) 0.0541(17) 0.0198(13) -0.0154(15) -0.0093(15)
O59 0.0430(9) 0.0390(9) 0.0342(8) 0.0088(7) 0.0114(7) 0.0119(7)
C60 0.0415(13) 0.0368(12) 0.0443(13) 0.0028(10) 0.0086(10) 0.0060(10)
C61 0.0440(13) 0.0331(11) 0.0215(10) -0.0026(8) 0.0117(9) 0.0028(9)

loop_
_atom_type_symbol
_atom_type_scat_dispersion_real
_atom_type_scat_dispersion_imag
_atom_type_scat_Cromer_Mann_a1
_atom_type_scat_Cromer_Mann_b1
_atom_type_scat_Cromer_Mann_a2
_atom_type_scat_Cromer_Mann_b2
_atom_type_scat_Cromer_Mann_a3
_atom_type_scat_Cromer_Mann_b3
_atom_type_scat_Cromer_Mann_a4
_atom_type_scat_Cromer_Mann_b4
_atom_type_scat_Cromer_Mann_c
_atom_type_scat_source
C 0.0181 0.0091 2.3100 20.8439 1.0200 10.2075 1.5886 0.5687 0.8650 51.6512 0.2156 'International Tables Vol C 4.2.6.8 and 6.1.1.4'
H 0.0000 0.0000 0.4930 10.5109 0.3229 26.1257 0.1402 3.1424 0.0408 57.7998 0.0030 'International Tables Vol C 4.2.6.8 and 6.1.1.4'
O 0.0492 0.0322 3.0485 13.2771 2.2868 5.7011 1.5463 0.3239 0.8670 32.9089 0.2508 'International Tables Vol C 4.2.6.8 and 6.1.1.4'

loop_
_geom_angle_atom_site_label_1
_geom_angle_site_symmetry_1
_geom_angle_atom_site_label_2
_geom_angle_atom_site_label_3
_geom_angle_site_symmetry_3
_geom_angle
_geom_angle_publ_flag
C2 . O1 C31 . 113.46(14) yes
O1 . C2 C3 . 120.06(16) yes
O1 . C2 C13 . 117.96(16) yes
C3 . C2 C13 . 121.95(17) yes
C2 . C3 O4 . 119.70(17) yes
C2 . C3 C8 . 119.18(17) yes
O4 . C3 C8 . 121.00(16) yes
C3 . O4 C5 . 114.00(15) yes
O4 . C5 C6 . 112.99(17) yes
O4 . C5 H52 . 110.4 no
C6 . C5 H52 . 109.0 no
O4 . C5 H51 . 106.1 no
C6 . C5 H51 . 108.4 no
H52 . C5 H51 . 109.9 no
C5 . C6 C7 . 122.8(2) yes
C5 . C6 H61 . 116.6 no
C7 . C6 H61 . 120.5 no
C6 . C7 H71 . 118.8 no
C6 . C7 H72 . 120.5 no
H71 . C7 H72 . 120.6 no
C3 . C8 O9 . 115.88(16) yes
C3 . C8 C11 . 119.39(17) yes
O9 . C8 C11 . 124.73(17) yes
C8 . O9 C10 . 117.04(15) yes
O9 . C10 H102 . 106.7 no
O9 . C10 H101 . 111.2 no
H102 . C10 H101 . 109.9 no
O9 . C10 H103 . 110.0 no
H102 . C10 H103 . 109.1 no
H101 . C10 H103 . 109.9 no
C8 . C11 C12 . 121.21(18) yes
C8 . C11 H111 . 120.0 no
C12 . C11 H111 . 118.8 no
C17 2_666 C12 C11 . 118.51(16) yes
C17 2_666 C12 C13 . 121.72(16) yes
C11 . C12 C13 . 119.75(17) yes
C12 . C13 C2 . 118.39(17) yes
C12 . C13 C14 . 122.52(16) yes
C2 . C13 C14 . 119.08(16) yes
C13 . C14 C15 . 116.71(16) yes
C13 . C14 H141 . 107.2 no
C15 . C14 H141 . 108.9 no
C13 . C14 H142 . 108.5 no
C15 . C14 H142 . 107.4 no
H141 . C14 H142 . 107.8 no
C14 . C15 C16 . 120.67(17) yes
C14 . C15 C27 . 119.23(16) yes
C16 . C15 C27 . 120.04(17) yes
C15 . C16 C17 . 122.67(16) yes
C15 . C16 C18 . 118.20(17) yes
C17 . C16 C18 . 119.00(16) yes
C16 . C17 C12 2_666 117.50(16) yes
C16 . C17 H171 . 108.5 no
C12 2_666 C17 H171 . 106.8 no
C16 . C17 H172 . 109.6 no
C12 2_666 C17 H172 . 106.6 no
H171 . C17 H172 . 107.4 no
C16 . C18 O19 . 119.27(17) yes
C16 . C18 C21 . 121.85(17) yes
O19 . C18 C21 . 118.76(16) yes
C18 . O19 C20 . 113.59(15) yes
O19 . C20 H201 . 108.8 no
O19 . C20 H203 . 111.1 no
H201 . C20 H203 . 109.8 no
O19 . C20 H202 . 110.7 no
H201 . C20 H202 . 108.2 no
H203 . C20 H202 . 108.2 no
C18 . C21 O22 . 119.92(17) yes
C18 . C21 C26 . 119.42(17) yes
O22 . C21 C26 . 120.63(17) yes
C21 . O22 C23 . 113.39(15) yes
O22 . C23 C24 . 109.25(18) yes
O22 . C23 H232 . 109.2 no
C24 . C23 H232 . 109.3 no
O22 . C23 H231 . 110.0 no
C24 . C23 H231 . 111.9 no
H232 . C23 H231 . 107.1 no
C23 . C24 C25 . 125.2(2) yes
C23 . C24 H241 . 115.4 no
C25 . C24 H241 . 119.4 no
C24 . C25 H251 . 120.2 no
C24 . C25 H252 . 122.4 no
H251 . C25 H252 . 117.3 no
C21 . C26 C27 . 119.51(18) yes
C21 . C26 O28 . 116.13(17) yes
C27 . C26 O28 . 124.35(17) yes
C15 . C27 C26 . 120.95(17) yes
C15 . C27 H271 . 118.6 no
C26 . C27 H271 . 120.5 no
C26 . O28 C29 . 116.20(16) yes
C26 . O28 C30 . 121.1(7) yes
O28 . C29 H291 . 107.1 no
O28 . C29 H292 . 112.3 no
H291 . C29 H292 . 108.7 no
O28 . C29 H293 . 110.1 no
H291 . C29 H293 . 108.9 no
H292 . C29 H293 . 109.6 no
O28 . C30 H301 . 110.3 no
O28 . C30 H302 . 109.6 no
H301 . C30 H302 . 109.7 no
O28 . C30 H303 . 108.4 no
H301 . C30 H303 . 109.3 no
H302 . C30 H303 . 109.4 no
O1 . C31 H311 . 108.1 no
O1 . C31 H312 . 109.7 no
H311 . C31 H312 . 110.2 no
O1 . C31 H313 . 110.8 no
H311 . C31 H313 . 109.2 no
H312 . C31 H313 . 108.7 no
C33 . O32 C61 . 113.26(15) yes
O32 . C33 C34 . 118.25(18) yes
O32 . C33 C54 . 119.53(17) yes
C34 . C33 C54 . 122.07(18) yes
C51 2_565 C34 C33 . 119.23(17) yes
C51 2_565 C34 C35 . 122.92(17) yes
C33 . C34 C35 . 117.66(18) yes
C34 . C35 C36 . 120.08(18) yes
C34 . C35 C52 . 120.29(17) yes
C36 . C35 C52 . 119.60(17) yes
C35 . C36 C37 . 116.62(17) yes
C35 . C36 H362 . 109.6 no
C37 . C36 H362 . 107.7 no
C35 . C36 H361 . 107.8 no
C37 . C36 H361 . 108.7 no
H362 . C36 H361 . 105.9 no
C36 . C37 C38 . 119.57(17) yes
C36 . C37 C50 . 122.09(17) yes
C38 . C37 C50 . 118.34(17) yes
C37 . C38 O39 . 118.02(17) yes
C37 . C38 C41 . 122.11(17) yes
O39 . C38 C41 . 119.84(17) yes
C38 . O39 C40 . 114.15(17) yes
O39 . C40 H403 . 110.2 no
O39 . C40 H402 . 113.1 no
H403 . C40 H402 . 110.3 no
O39 . C40 H401 . 108.3 no
H403 . C40 H401 . 105.6 no
H402 . C40 H401 . 109.0 no
C38 . C41 O42 . 119.51(17) yes
C38 . C41 C46 . 118.83(17) yes
O42 . C41 C46 . 121.44(17) yes
C41 . O42 C43 . 115.97(16) yes
O42 . C43 C44 . 114.1(2) yes
O42 . C43 H431 . 110.0 no
C44 . C43 H431 . 110.1 no
O42 . C43 H432 . 105.5 no
C44 . C43 H432 . 106.2 no
H431 . C43 H432 . 110.8 no
C43 . C44 C45 . 124.8(3) yes
C43 . C44 H441 . 114.8 no
C45 . C44 H441 . 120.3 no
C44 . C45 H451 . 121.1 no
C44 . C45 H452 . 126.8 no
H451 . C45 H452 . 112.0 no
C41 . C46 O47 . 115.52(17) yes
C41 . C46 C49 . 119.73(17) yes
O47 . C46 C49 . 124.74(17) yes
C46 . O47 C48 . 116.69(15) yes
O47 . C48 H483 . 107.2 no
O47 . C48 H482 . 111.7 no
H483 . C48 H482 . 108.8 no
O47 . C48 H481 . 110.8 no
H483 . C48 H481 . 109.5 no
H482 . C48 H481 . 108.7 no
C46 . C49 C50 . 121.35(18) yes
C46 . C49 H491 . 119.7 no
C50 . C49 H491 . 118.9 no
C37 . C50 C49 . 119.54(17) yes
C37 . C50 C51 . 121.90(17) yes
C49 . C50 C51 . 118.53(17) yes
C50 . C51 C34 2_565 117.76(16) yes
C50 . C51 H511 . 107.1 no
C34 2_565 C51 H511 . 107.3 no
C50 . C51 H512 . 108.1 no
C34 2_565 C51 H512 . 109.2 no
H511 . C51 H512 . 107.0 no
C35 . C52 C53 . 121.15(18) yes
C35 . C52 H521 . 119.0 no
C53 . C52 H521 . 119.8 no
C52 . C53 C54 . 119.07(19) yes
C52 . C53 O59 . 125.33(18) yes
C54 . C53 O59 . 115.59(17) yes
C53 . C54 C33 . 119.73(18) yes
C53 . C54 O55 . 120.03(19) yes
C33 . C54 O55 . 120.22(18) yes
C54 . O55 C56 . 114.56(15) yes
O55 . C56 C57 . 108.23(19) yes
O55 . C56 H561 . 108.9 no
C57 . C56 H561 . 111.3 no
O55 . C56 H562 . 110.3 no
C57 . C56 H562 . 109.9 no
H561 . C56 H562 . 108.3 no
C56 . C57 C58 . 124.2(3) yes
C56 . C57 H571 . 115.2 no
C58 . C57 H571 . 120.6 no
C57 . C58 H581 . 119.2 no
C57 . C58 H582 . 118.8 no
H581 . C58 H582 . 122.0 no
C53 . O59 C60 . 117.42(17) yes
O59 . C60 H603 . 106.9 no
O59 . C60 H601 . 110.7 no
H603 . C60 H601 . 109.9 no
O59 . C60 H602 . 109.5 no
H603 . C60 H602 . 110.4 no
H601 . C60 H602 . 109.3 no
O32 . C61 H611 . 107.2 no
O32 . C61 H612 . 110.4 no
H611 . C61 H612 . 110.8 no
O32 . C61 H613 . 109.5 no
H611 . C61 H613 . 109.6 no
H612 . C61 H613 . 109.4 no

loop_
_geom_bond_atom_site_label_1
_geom_bond_atom_site_label_2
_geom_bond_site_symmetry_2
_geom_bond_distance
_geom_bond_publ_flag
O1 C2 . 1.382(2) yes
O1 C31 . 1.437(2) yes
C2 C3 . 1.391(3) yes
C2 C13 . 1.396(3) yes
C3 O4 . 1.381(2) yes
C3 C8 . 1.398(3) yes
O4 C5 . 1.441(2) yes
C5 C6 . 1.477(3) yes
C5 H52 . 1.022 no
C5 H51 . 0.996 no
C6 C7 . 1.311(3) yes
C6 H61 . 0.942 no
C7 H71 . 0.957 no
C7 H72 . 0.955 no
C8 O9 . 1.371(2) yes
C8 C11 . 1.386(3) yes
O9 C10 . 1.432(2) yes
C10 H102 . 0.976 no
C10 H101 . 0.996 no
C10 H103 . 0.982 no
C11 C12 . 1.400(3) yes
C11 H111 . 0.945 no
C12 C17 2_666 1.521(2) yes
C12 C13 . 1.399(3) yes
C13 C14 . 1.514(2) yes
C14 C15 . 1.526(2) yes
C14 H141 . 0.987 no
C14 H142 . 0.993 no
C15 C16 . 1.404(3) yes
C15 C27 . 1.393(3) yes
C16 C17 . 1.522(3) yes
C16 C18 . 1.396(3) yes
C17 H171 . 0.965 no
C17 H172 . 0.980 no
C18 O19 . 1.383(2) yes
C18 C21 . 1.391(3) yes
O19 C20 . 1.439(2) yes
C20 H201 . 0.967 no
C20 H203 . 0.980 no
C20 H202 . 0.982 no
C21 O22 . 1.380(2) yes
C21 C26 . 1.392(3) yes
O22 C23 . 1.429(2) yes
C23 C24 . 1.490(3) yes
C23 H232 . 0.974 no
C23 H231 . 0.994 no
C24 C25 . 1.309(3) yes
C24 H241 . 0.951 no
C25 H251 . 0.954 no
C25 H252 . 0.955 no
C26 C27 . 1.392(3) yes
C26 O28 . 1.369(2) yes
C27 H271 . 0.947 no
O28 C29 . 1.420(3) yes
O28 C30 . 1.382(8) yes
C29 H291 . 0.977 no
C29 H292 . 0.985 no
C29 H293 . 0.993 no
C30 H301 . 0.964 no
C30 H302 . 0.961 no
C30 H303 . 0.960 no
C31 H311 . 0.991 no
C31 H312 . 0.981 no
C31 H313 . 0.979 no
O32 C33 . 1.385(2) yes
O32 C61 . 1.440(2) yes
C33 C34 . 1.399(3) yes
C33 C54 . 1.383(3) yes
C34 C51 2_565 1.521(3) yes
C34 C35 . 1.409(3) yes
C35 C36 . 1.522(2) yes
C35 C52 . 1.395(3) yes
C36 C37 . 1.512(3) yes
C36 H362 . 0.987 no
C36 H361 . 0.969 no
C37 C38 . 1.403(3) yes
C37 C50 . 1.399(3) yes
C38 O39 . 1.381(2) yes
C38 C41 . 1.390(3) yes
O39 C40 . 1.426(3) yes
C40 H403 . 0.973 no
C40 H402 . 0.984 no
C40 H401 . 0.989 no
C41 O42 . 1.382(2) yes
C41 C46 . 1.395(3) yes
O42 C43 . 1.443(3) yes
C43 C44 . 1.479(3) yes
C43 H431 . 1.001 no
C43 H432 . 1.019 no
C44 C45 . 1.323(4) yes
C44 H441 . 0.979 no
C45 H451 . 0.989 no
C45 H452 . 1.062 no
C46 O47 . 1.373(2) yes
C46 C49 . 1.387(3) yes
O47 C48 . 1.434(2) yes
C48 H483 . 0.972 no
C48 H482 . 0.978 no
C48 H481 . 0.986 no
C49 C50 . 1.397(3) yes
C49 H491 . 0.939 no
C50 C51 . 1.527(2) yes
C51 H511 . 0.979 no
C51 H512 . 0.985 no
C52 C53 . 1.385(3) yes
C52 H521 . 0.952 no
C53 C54 . 1.403(3) yes
C53 O59 . 1.367(3) yes
C54 O55 . 1.379(2) yes
O55 C56 . 1.442(2) yes
C56 C57 . 1.486(3) yes
C56 H561 . 0.985 no
C56 H562 . 0.980 no
C57 C58 . 1.301(4) yes
C57 H571 . 0.965 no
C58 H581 . 0.973 no
C58 H582 . 0.986 no
O59 C60 . 1.426(3) yes
C60 H603 . 0.996 no
C60 H601 . 0.992 no
C60 H602 . 1.004 no
C61 H611 . 0.965 no
C61 H612 . 0.992 no
C61 H613 . 0.980 no

loop_
_geom_hbond_atom_site_label_D
_geom_hbond_atom_site_label_H
_geom_hbond_atom_site_label_A
_geom_hbond_site_symmetry_A
_geom_hbond_angle_DHA
_geom_hbond_distance_DH
_geom_hbond_distance_HA
_geom_hbond_distance_DA
_geom_hbond_publ_flag
C25 H251 O42 1_566 153.02(7) 0.954 2.586 3.463(3) yes
C24 H241 O1 2_676 151.56(7) 0.951 2.450 3.317(3) yes
C29 H292 O19 1_655 131.47(6) 0.985 2.569 3.305(3) yes
C29 H301 O19 1_655 143.0(11) 1.008 2.444 3.305(3) yes
C30 H303 C58 2_666 124.1(4) 0.960 2.375 3.020(3) yes
C14 H141 C16 2_666 136.44(6) 0.987 2.497 3.283(3) yes
C36 H362 C34 2_565 135.59(6) 0.987 2.512 3.291(3) yes
